data_4109693
loop_
_publ_author_name
'Ahmad El-Awa'
'Xavier Mollat du Jourdin'
'Philip L. Fuchs'

_publ_contact_author_address
;    Department of Chemistry
     Purdue University
     560 Oval Dr.
     W. Lafayette
     IN 47907-2084
     USA
;
_publ_contact_author_email pfuchs@purdue.edu
_publ_contact_author_name 'Philip F. Fuchs'
_publ_contact_author_phone '1(765) 4945242'
_publ_section_title
;
 Asymmetric Synthesis of All Eight Seven-Carbon Dipropionate Stereotetrads
;
_journal_name_full 'Journal of the American Chemical Society'
_journal_page_first 9086
_journal_page_last 9093
_journal_paper_doi 10.1021/ja071217x
_journal_volume 129
_journal_year 2007
_chemical_absolute_configuration ad
_chemical_formula_moiety 'C21 H34 O4 S1 Si1'
_chemical_formula_sum 'C21 H34 O4 S Si'
_chemical_formula_weight 410.65
_chemical_name_systematic ' ?'
_space_group_IT_number 1
_symmetry_cell_setting triclinic
_symmetry_space_group_name_Hall 'P 1'
_symmetry_space_group_name_H-M 'P 1'
_atom_type_scat_source 'International Tables for Crystallography (Vol C)'
_audit_creation_date 19-02-07
_audit_creation_method 'SHELXL and local programs'
_audit_update_record ' ?'
_cell_angle_alpha 87.798(5)
_cell_angle_beta 86.717(6)
_cell_angle_gamma 64.962(5)
_cell_formula_units_Z 2
_cell_length_a 6.6816(5)
_cell_length_b 7.5785(7)
_cell_length_c 25.490(2)
_cell_measurement_reflns_used 12219
_cell_measurement_temperature 150
_cell_measurement_theta_max 25
_cell_measurement_theta_min 2
_cell_volume 1167.37(17)
_computing_cell_refinement 'DENZO/SCALEPACK (Otwinowski & Minor, 1996)'
_computing_data_collection 'Collect (Nonius, 1998)'
_computing_data_reduction 'DENZO/SCALEPACK (Otwinowski & Minor, 1996)'
_computing_molecular_graphics
;
    ORTEP (Johnson, 1976)
    PLATON (Spek, 1997)
;
_computing_publication_material 'SHELX97(Sheldrick, 1997) and local programs'
_computing_structure_refinement 'SHELX97 (Sheldrick, 1997)'
_computing_structure_solution
;
 direct methods (SIR2004, Burla et al., 2005)
;
_diffrn_ambient_temperature 150
_diffrn_measured_fraction_theta_max 0.7839
_diffrn_measurement_device_type Nonius_KappaCCD
_diffrn_measurement_method \w
_diffrn_radiation_monochromator 'graphite 002'
_diffrn_radiation_type MO-K\a
_diffrn_radiation_wavelength 0.71073
_diffrn_reflns_av_R_equivalents 0.084
_diffrn_reflns_limit_h_max 8
_diffrn_reflns_limit_h_min -7
_diffrn_reflns_limit_k_max 9
_diffrn_reflns_limit_k_min -8
_diffrn_reflns_limit_l_max 31
_diffrn_reflns_limit_l_min -29
_diffrn_reflns_number 12219
_diffrn_reflns_theta_max 25.71
_diffrn_reflns_theta_min 2.40
_exptl_absorpt_coefficient_mu 0.203
_exptl_absorpt_correction_T_max 0.9799
_exptl_absorpt_correction_T_min 0.9048
_exptl_absorpt_correction_type multi-scan
_exptl_absorpt_process_details 'SCALEPACK (Otwinowski & Minor, 1997)'
_exptl_crystal_colour_primary colourless
_exptl_crystal_density_diffrn 1.168
_exptl_crystal_description needle
_exptl_crystal_F_000 444
_exptl_crystal_size_max 0.45
_exptl_crystal_size_mid 0.18
_exptl_crystal_size_min 0.10
_refine_diff_density_max 0.39
_refine_diff_density_min -0.46
_refine_ls_abs_structure_details 'Flack H. D. (1983), Acta Cryst. A39, 876-881'
_refine_ls_abs_structure_Flack -0.05(11)
_refine_ls_extinction_method none
_refine_ls_goodness_of_fit_ref 1.047
_refine_ls_hydrogen_treatment constr
_refine_ls_matrix_type full
_refine_ls_number_parameters 503
_refine_ls_number_reflns 6374
_refine_ls_number_restraints 3
_refine_ls_R_factor_all 0.085
_refine_ls_R_factor_gt 0.072
_refine_ls_shift/su_max 0.002
_refine_ls_structure_factor_coef Fsqd
_refine_ls_weighting_details '1/[\s^2^(Fo^2^)+(0.1514P)^2^+0.0000P] where P=(Fo^2^+2Fc^2^)/3  '
_refine_ls_weighting_scheme calc
_refine_ls_wR_factor_gt 0.190
_refine_ls_wR_factor_ref 0.203
_reflns_Friedel_coverage 0.8748
_reflns_number_gt 5253
_reflns_number_total 6374
_reflns_threshold_expression >2.0\s(I)
_cod_data_source_file ja071217xsi20070220_105400.cif
_cod_data_source_block 115654
_cod_original_sg_symbol_Hall ' P 1'
_cod_original_formula_sum 'C21 H34 O4 S1 Si1'
_cod_database_code 4109693

loop_
_symmetry_equiv_pos_as_xyz
'x, y, z'

loop_
_atom_site_label
_atom_site_fract_x
_atom_site_fract_y
_atom_site_fract_z
_atom_site_U_iso_or_equiv
_atom_site_adp_type
_atom_site_occupancy
_atom_site_symmetry_multiplicity
_atom_site_calc_flag
_atom_site_refinement_flags
S(15) 1.1443(2) -0.37712(18) 0.33922(6) 0.0423(4) Uani 1 1 d .
S(25) 0.3417(2) 0.44008(18) 0.58656(6) 0.0450(4) Uani 1 1 d .
Si(11) 0.5041(3) 0.1893(3) 0.11400(8) 0.0591(5) Uani 1 1 d .
Si(21) 0.1801(3) -0.1275(3) 0.81446(7) 0.0577(5) Uani 1 1 d .
O(21) 0.3829(7) -0.1028(6) 0.78053(15) 0.0469(10) Uani 1 1 d .
O(111) 0.7108(7) 0.1711(6) 0.14889(15) 0.0474(10) Uani 1 1 d .
O(131) 0.6661(6) 0.1645(6) 0.31613(16) 0.0451(9) Uani 1 1 d .
O(151) 1.1407(8) -0.5512(6) 0.31896(17) 0.0577(12) Uani 1 1 d .
O(152) 1.3557(6) -0.3895(6) 0.35273(16) 0.0508(10) Uani 1 1 d .
O(231) 0.4099(6) -0.1050(6) 0.61290(15) 0.0439(9) Uani 1 1 d .
O(251) 0.5273(8) 0.4889(6) 0.57746(17) 0.0562(11) Uani 1 1 d .
O(252) 0.1298(8) 0.5957(6) 0.60169(17) 0.0605(12) Uani 1 1 d .
C(11) 0.7476(9) 0.0996(9) 0.2014(2) 0.0422(13) Uani 1 1 d .
C(12) 0.8162(9) 0.2342(8) 0.2318(2) 0.0410(13) Uani 1 1 d .
C(13) 0.8532(9) 0.1812(8) 0.2905(2) 0.0378(12) Uani 1 1 d .
C(14) 1.0582(9) -0.0005(8) 0.3044(2) 0.0386(13) Uani 1 1 d .
C(15) 1.0409(9) -0.1856(8) 0.2915(2) 0.0394(13) Uani 1 1 d .
C(16) 0.9846(9) -0.2346(8) 0.2463(2) 0.0419(13) Uani 1 1 d .
C(17) 0.9268(11) -0.1124(9) 0.1976(2) 0.0483(15) Uani 1 1 d .
C(21) 0.3752(9) -0.0328(8) 0.7269(2) 0.0414(13) Uani 1 1 d .
C(22) 0.5882(10) -0.1649(8) 0.6971(2) 0.0411(13) Uani 1 1 d .
C(23) 0.6007(9) -0.1167(8) 0.6387(2) 0.0386(13) Uani 1 1 d .
C(24) 0.6245(9) 0.0736(8) 0.6237(2) 0.0376(12) Uani 1 1 d .
C(25) 0.4165(9) 0.2550(7) 0.6360(2) 0.0345(12) Uani 1 1 d .
C(26) 0.2922(10) 0.3002(8) 0.6802(2) 0.0454(14) Uani 1 1 d .
C(27) 0.3387(11) 0.1817(9) 0.7305(2) 0.0487(15) Uani 1 1 d .
C(111) 0.5669(18) 0.2619(14) 0.0475(3) 0.085(3) Uani 1 1 d .
C(112) 0.790(3) 0.110(2) 0.0259(5) 0.148(6) Uani 1 1 d .
C(113) 0.590(2) 0.4524(15) 0.0481(3) 0.103(3) Uani 1 1 d .
C(114) 0.377(3) 0.289(2) 0.0105(4) 0.135(5) Uani 1 1 d .
C(115) 0.2428(13) 0.3744(14) 0.1421(4) 0.082(2) Uani 1 1 d .
C(116) 0.4741(16) -0.0410(12) 0.1144(3) 0.079(2) Uani 1 1 d .
C(121) 0.6430(11) 0.4456(9) 0.2259(3) 0.0513(15) Uani 1 1 d .
C(141) 1.2728(10) -0.0003(9) 0.2811(3) 0.0531(15) Uani 1 1 d .
C(151) 0.9656(9) -0.3072(8) 0.3960(2) 0.0418(13) Uani 1 1 d .
C(152) 0.7779(9) -0.3407(8) 0.3989(2) 0.0440(14) Uani 1 1 d .
C(153) 0.6515(11) -0.3067(10) 0.4446(3) 0.0580(18) Uani 1 1 d .
C(154) 0.7130(11) -0.2389(10) 0.4873(3) 0.0617(19) Uani 1 1 d .
C(155) 0.8972(11) -0.2009(9) 0.4846(3) 0.0550(16) Uani 1 1 d .
C(156) 1.0238(9) -0.2362(8) 0.4387(2) 0.0421(14) Uani 1 1 d .
C(211) 0.2896(18) -0.2093(13) 0.8810(3) 0.089(3) Uani 1 1 d .
C(212) 0.5056(15) -0.3944(14) 0.8766(3) 0.094(3) Uani 1 1 d .
C(213) 0.1200(18) -0.2473(16) 0.9162(4) 0.105(3) Uani 1 1 d .
C(214) 0.340(2) -0.0488(19) 0.9052(4) 0.118(4) Uani 1 1 d .
C(215) -0.0786(14) 0.1027(13) 0.8157(3) 0.081(2) Uani 1 1 d .
C(216) 0.1144(15) -0.3190(13) 0.7846(3) 0.079(2) Uani 1 1 d .
C(221) 0.6219(12) -0.3775(9) 0.7039(3) 0.0521(15) Uani 1 1 d .
C(241) 0.8296(9) 0.0804(10) 0.6475(3) 0.0500(15) Uani 1 1 d .
C(251) 0.3132(9) 0.3327(8) 0.5291(2) 0.0397(13) Uani 1 1 d .
C(252) 0.4709(10) 0.3004(8) 0.4884(2) 0.0437(14) Uani 1 1 d .
C(253) 0.4445(13) 0.2244(9) 0.4409(3) 0.0613(19) Uani 1 1 d .
C(254) 0.2669(13) 0.1821(10) 0.4366(3) 0.0601(18) Uani 1 1 d .
C(255) 0.1149(12) 0.2133(11) 0.4772(3) 0.0649(19) Uani 1 1 d .
C(256) 0.1327(10) 0.2884(9) 0.5246(3) 0.0547(16) Uani 1 1 d .
H(11) 0.6081 0.0999 0.2180 0.051 Uiso 1 1 calc R
H(12) 0.9588 0.2265 0.2152 0.049 Uiso 1 1 calc R
H(13) 0.8666 0.2931 0.3070 0.045 Uiso 1 1 calc R
H(14) 1.0670 -0.0011 0.3435 0.046 Uiso 1 1 calc R
H(16) 0.9814 -0.3586 0.2454 0.050 Uiso 1 1 calc R
H(21) 0.2461 -0.0380 0.7102 0.050 Uiso 1 1 calc R
H(22) 0.7138 -0.1527 0.7136 0.049 Uiso 1 1 calc R
H(23) 0.7322 -0.2266 0.6226 0.046 Uiso 1 1 calc R
H(24) 0.6505 0.0728 0.5847 0.045 Uiso 1 1 calc R
H(26) 0.1617 0.4185 0.6802 0.055 Uiso 1 1 calc R
H(11A) 0.8338 0.1606 -0.0066 0.223 Uiso 1 1 calc R
H(11B) 0.7773 -0.0103 0.0187 0.223 Uiso 1 1 calc R
H(11C) 0.9024 0.0841 0.0519 0.223 Uiso 1 1 calc R
H(11D) 0.7205 0.4339 0.0675 0.154 Uiso 1 1 calc R
H(11E) 0.4578 0.5520 0.0654 0.154 Uiso 1 1 calc R
H(11F) 0.6074 0.4945 0.0120 0.154 Uiso 1 1 calc R
H(11G) 0.2433 0.4039 0.0212 0.202 Uiso 1 1 calc R
H(11H) 0.3467 0.1736 0.0128 0.202 Uiso 1 1 calc R
H(11I) 0.4220 0.3080 -0.0258 0.202 Uiso 1 1 calc R
H(11J) 0.2383 0.3580 0.1804 0.123 Uiso 1 1 calc R
H(11K) 0.1181 0.3592 0.1278 0.123 Uiso 1 1 calc R
H(11L) 0.2330 0.5047 0.1330 0.123 Uiso 1 1 calc R
H(11M) 0.6127 -0.1454 0.1012 0.119 Uiso 1 1 calc R
H(11N) 0.3544 -0.0274 0.0918 0.119 Uiso 1 1 calc R
H(11O) 0.4393 -0.0731 0.1504 0.119 Uiso 1 1 calc R
H(12A) 0.6523 0.4919 0.1898 0.077 Uiso 1 1 calc R
H(12B) 0.6713 0.5282 0.2503 0.077 Uiso 1 1 calc R
H(12C) 0.4949 0.4516 0.2336 0.077 Uiso 1 1 calc R
H(131) 0.5498 0.2589 0.3071 0.068 Uiso 1 1 calc R
H(14A) 1.3985 -0.1098 0.2960 0.080 Uiso 1 1 calc R
H(14B) 1.2794 0.1222 0.2894 0.080 Uiso 1 1 calc R
H(14C) 1.2787 -0.0133 0.2429 0.080 Uiso 1 1 calc R
H(152) 0.7366 -0.3872 0.3692 0.053 Uiso 1 1 calc R
H(153) 0.5221 -0.3297 0.4469 0.070 Uiso 1 1 calc R
H(154) 0.6266 -0.2179 0.5193 0.074 Uiso 1 1 calc R
H(155) 0.9360 -0.1510 0.5141 0.066 Uiso 1 1 calc R
H(156) 1.1522 -0.2117 0.4362 0.051 Uiso 1 1 calc R
H(17A) 0.8784 -0.1806 0.1722 0.058 Uiso 1 1 calc R
H(17B) 1.0639 -0.1076 0.1823 0.058 Uiso 1 1 calc R
H(21A) 0.6186 -0.3648 0.8570 0.141 Uiso 1 1 calc R
H(21B) 0.4809 -0.4938 0.8581 0.141 Uiso 1 1 calc R
H(21C) 0.5557 -0.4430 0.9119 0.141 Uiso 1 1 calc R
H(21D) 0.1026 -0.3600 0.9034 0.158 Uiso 1 1 calc R
H(21E) -0.0223 -0.1326 0.9158 0.158 Uiso 1 1 calc R
H(21F) 0.1703 -0.2739 0.9523 0.158 Uiso 1 1 calc R
H(21G) 0.3582 -0.0737 0.9430 0.177 Uiso 1 1 calc R
H(21H) 0.2168 0.0786 0.8993 0.177 Uiso 1 1 calc R
H(21I) 0.4760 -0.0498 0.8885 0.177 Uiso 1 1 calc R
H(21J) -0.0561 0.2014 0.8352 0.122 Uiso 1 1 calc R
H(21K) -0.1995 0.0781 0.8329 0.122 Uiso 1 1 calc R
H(21L) -0.1162 0.1496 0.7796 0.122 Uiso 1 1 calc R
H(21M) 0.1154 -0.3031 0.7463 0.118 Uiso 1 1 calc R
H(21N) -0.0321 -0.3051 0.7978 0.118 Uiso 1 1 calc R
H(21O) 0.2256 -0.4485 0.7942 0.118 Uiso 1 1 calc R
H(22A) 0.6329 -0.4139 0.7413 0.078 Uiso 1 1 calc R
H(22B) 0.7583 -0.4622 0.6846 0.078 Uiso 1 1 calc R
H(22C) 0.4961 -0.3923 0.6900 0.078 Uiso 1 1 calc R
H(231) 0.3197 -0.1184 0.6353 0.066 Uiso 1 1 calc R
H(24A) 0.8570 0.1877 0.6310 0.075 Uiso 1 1 calc R
H(24B) 0.9589 -0.0430 0.6410 0.075 Uiso 1 1 calc R
H(24C) 0.8024 0.1010 0.6854 0.075 Uiso 1 1 calc R
H(252) 0.5945 0.3289 0.4924 0.052 Uiso 1 1 calc R
H(253) 0.5491 0.2030 0.4123 0.074 Uiso 1 1 calc R
H(254) 0.2491 0.1301 0.4048 0.072 Uiso 1 1 calc R
H(255) -0.0071 0.1827 0.4729 0.078 Uiso 1 1 calc R
H(256) 0.0263 0.3088 0.5528 0.066 Uiso 1 1 calc R
H(27A) 0.2135 0.2472 0.7560 0.058 Uiso 1 1 calc R
H(27B) 0.4719 0.1836 0.7451 0.058 Uiso 1 1 calc R

loop_
_atom_site_aniso_label
_atom_site_aniso_U_11
_atom_site_aniso_U_22
_atom_site_aniso_U_33
_atom_site_aniso_U_12
_atom_site_aniso_U_13
_atom_site_aniso_U_23
S(15) 0.0439(8) 0.0250(7) 0.0544(8) -0.0112(6) -0.0001(6) -0.0029(6)
S(25) 0.0577(9) 0.0246(7) 0.0531(8) -0.0181(7) 0.0021(7) -0.0014(6)
Si(11) 0.0786(13) 0.0455(11) 0.0561(10) -0.0281(10) -0.0138(9) 0.0035(8)
Si(21) 0.0655(11) 0.0462(11) 0.0562(10) -0.0199(9) 0.0059(8) 0.0034(8)
O(21) 0.056(2) 0.039(2) 0.045(2) -0.0189(19) -0.0051(17) 0.0020(18)
O(111) 0.059(2) 0.043(2) 0.043(2) -0.025(2) 0.0029(18) 0.0015(18)
O(131) 0.043(2) 0.034(2) 0.052(2) -0.0109(17) 0.0027(18) 0.0007(17)
O(151) 0.087(3) 0.019(2) 0.068(3) -0.023(2) 0.000(2) -0.0084(19)
O(152) 0.037(2) 0.045(2) 0.063(2) -0.0108(19) 0.0012(18) 0.001(2)
O(231) 0.046(2) 0.036(2) 0.054(2) -0.0205(19) -0.0009(18) 0.0001(18)
O(251) 0.076(3) 0.044(3) 0.062(3) -0.039(2) 0.000(2) -0.003(2)
O(252) 0.071(3) 0.026(2) 0.061(2) 0.002(2) 0.007(2) -0.0008(19)
C(11) 0.047(3) 0.041(3) 0.043(3) -0.023(3) 0.003(2) -0.001(2)
C(12) 0.044(3) 0.035(3) 0.052(3) -0.025(3) 0.004(2) -0.003(3)
C(13) 0.036(3) 0.027(3) 0.052(3) -0.014(2) -0.001(2) -0.005(2)
C(14) 0.043(3) 0.023(3) 0.052(3) -0.017(2) -0.003(2) -0.002(2)
C(15) 0.039(3) 0.019(3) 0.059(4) -0.011(2) 0.001(3) -0.002(2)
C(16) 0.047(3) 0.027(3) 0.053(3) -0.017(3) -0.004(3) -0.005(2)
C(17) 0.059(4) 0.036(3) 0.050(3) -0.019(3) -0.005(3) -0.007(3)
C(21) 0.046(3) 0.033(3) 0.047(3) -0.019(3) -0.003(2) 0.001(2)
C(22) 0.045(3) 0.031(3) 0.046(3) -0.016(3) -0.001(2) -0.003(2)
C(23) 0.039(3) 0.026(3) 0.050(3) -0.013(2) 0.002(2) -0.008(2)
C(24) 0.037(3) 0.025(3) 0.050(3) -0.013(2) 0.001(2) -0.002(2)
C(25) 0.042(3) 0.020(3) 0.045(3) -0.016(2) -0.002(2) -0.002(2)
C(26) 0.059(4) 0.024(3) 0.051(3) -0.016(3) -0.003(3) 0.001(2)
C(27) 0.062(4) 0.038(3) 0.048(3) -0.024(3) 0.005(3) -0.007(3)
C(111) 0.129(7) 0.077(6) 0.052(4) -0.045(6) -0.018(4) 0.002(4)
C(112) 0.217(15) 0.127(11) 0.088(7) -0.068(11) 0.072(9) -0.024(7)
C(113) 0.187(11) 0.088(7) 0.069(5) -0.093(8) -0.010(6) 0.016(5)
C(114) 0.242(15) 0.133(10) 0.077(6) -0.120(11) -0.068(8) 0.036(6)
C(115) 0.068(5) 0.079(6) 0.097(6) -0.028(4) -0.009(4) -0.006(5)
C(116) 0.109(6) 0.062(5) 0.081(5) -0.048(5) -0.019(5) 0.003(4)
C(121) 0.064(4) 0.026(3) 0.061(4) -0.016(3) -0.004(3) 0.001(3)
C(141) 0.049(3) 0.036(3) 0.075(4) -0.019(3) 0.005(3) -0.006(3)
C(151) 0.046(3) 0.024(3) 0.053(3) -0.013(2) -0.007(3) 0.008(2)
C(152) 0.037(3) 0.032(3) 0.060(4) -0.011(3) -0.010(3) 0.009(3)
C(153) 0.046(3) 0.041(4) 0.082(5) -0.015(3) 0.003(3) 0.015(3)
C(154) 0.060(4) 0.040(4) 0.065(4) -0.005(3) 0.010(3) 0.019(3)
C(155) 0.061(4) 0.040(4) 0.054(4) -0.012(3) -0.002(3) 0.000(3)
C(156) 0.038(3) 0.029(3) 0.057(4) -0.012(2) -0.006(3) -0.003(3)
C(211) 0.129(7) 0.063(5) 0.068(5) -0.038(5) 0.023(5) 0.004(4)
C(212) 0.093(6) 0.077(6) 0.072(5) 0.001(5) -0.001(4) 0.024(4)
C(213) 0.126(8) 0.089(7) 0.072(5) -0.023(6) 0.028(5) 0.010(5)
C(214) 0.171(11) 0.128(9) 0.075(6) -0.077(9) -0.034(6) -0.010(6)
C(215) 0.080(5) 0.062(5) 0.083(5) -0.015(4) 0.020(4) 0.002(4)
C(216) 0.089(6) 0.073(5) 0.086(5) -0.045(5) -0.003(4) -0.001(4)
C(221) 0.069(4) 0.027(3) 0.058(4) -0.019(3) 0.000(3) 0.000(3)
C(241) 0.041(3) 0.040(3) 0.069(4) -0.017(3) -0.001(3) -0.001(3)
C(251) 0.040(3) 0.025(3) 0.053(3) -0.013(2) -0.001(3) 0.006(2)
C(252) 0.053(3) 0.025(3) 0.051(3) -0.016(3) 0.004(3) 0.004(3)
C(253) 0.089(5) 0.037(4) 0.047(3) -0.016(4) -0.004(3) 0.008(3)
C(254) 0.080(5) 0.037(4) 0.060(4) -0.020(4) -0.022(4) 0.003(3)
C(255) 0.062(4) 0.051(4) 0.091(5) -0.031(4) -0.023(4) 0.004(4)
C(256) 0.051(4) 0.033(3) 0.079(4) -0.017(3) 0.003(3) 0.000(3)

loop_
_atom_type_symbol
_atom_type_radius_bond
S 1.02
Si 1.11
O 0.73
C 0.77
H 0.32

loop_
_geom_angle_atom_site_label_1
_geom_angle_atom_site_label_2
_geom_angle_atom_site_label_3
_geom_angle
O152 S15 O151 116.7(3)
O152 S15 C151 107.8(3)
O151 S15 C151 108.4(3)
O152 S15 C15 106.4(3)
O151 S15 C15 109.1(3)
C151 S15 C15 108.0(3)
O251 S25 O252 117.7(3)
O251 S25 C251 107.7(3)
O252 S25 C251 108.9(3)
O251 S25 C25 106.7(3)
O252 S25 C25 109.1(3)
C251 S25 C25 106.2(2)
O111 Si11 C116 111.5(3)
O111 Si11 C115 110.1(3)
C116 Si11 C115 106.8(5)
O111 Si11 C111 105.2(4)
C116 Si11 C111 112.3(4)
C115 Si11 C111 111.1(5)
O21 Si21 C211 104.4(4)
O21 Si21 C215 112.1(3)
C211 Si21 C215 112.9(4)
O21 Si21 C216 110.3(3)
C211 Si21 C216 110.0(4)
C215 Si21 C216 107.2(4)
C21 O21 Si21 125.7(4)
C11 O111 Si11 125.9(4)
C13 O131 H131 109.50
C23 O231 H231 109.50
O111 C11 C12 108.2(5)
O111 C11 C17 105.9(4)
C12 C11 C17 113.9(5)
O111 C11 H11 109.60
C12 C11 H11 109.60
C17 C11 H11 109.60
C11 C12 C121 109.4(5)
C11 C12 C13 114.7(5)
C121 C12 C13 109.8(5)
C11 C12 H12 107.50
C121 C12 H12 107.50
C13 C12 H12 107.50
O131 C13 C14 107.7(4)
O131 C13 C12 111.4(4)
C14 C13 C12 117.5(5)
O131 C13 H13 106.50
C14 C13 H13 106.50
C12 C13 H13 106.50
C15 C14 C141 110.8(5)
C15 C14 C13 112.6(5)
C141 C14 C13 113.7(5)
C15 C14 H14 106.40
C141 C14 H14 106.40
C13 C14 H14 106.40
C16 C15 C14 128.7(5)
C16 C15 S15 115.3(4)
C14 C15 S15 115.4(4)
C15 C16 C17 126.0(6)
C15 C16 H16 117.00
C17 C16 H16 117.00
C16 C17 C11 118.7(5)
C16 C17 H17A 107.60
C11 C17 H17A 107.60
C16 C17 H17B 107.60
C11 C17 H17B 107.60
H17A C17 H17B 107.10
O21 C21 C22 108.6(5)
O21 C21 C27 105.5(4)
C22 C21 C27 115.0(5)
O21 C21 H21 109.20
C22 C21 H21 109.20
C27 C21 H21 109.20
C23 C22 C21 115.1(5)
C23 C22 C221 109.3(4)
C21 C22 C221 109.5(5)
C23 C22 H22 107.50
C21 C22 H22 107.50
C221 C22 H22 107.50
O231 C23 C22 111.5(4)
O231 C23 C24 106.0(4)
C22 C23 C24 117.3(4)
O231 C23 H23 107.20
C22 C23 H23 107.20
C24 C23 H23 107.20
C25 C24 C23 113.1(4)
C25 C24 C241 111.7(5)
C23 C24 C241 112.3(5)
C25 C24 H24 106.40
C23 C24 H24 106.40
C241 C24 H24 106.40
C26 C25 C24 128.6(5)
C26 C25 S25 115.6(4)
C24 C25 S25 115.5(4)
C25 C26 C27 126.1(5)
C25 C26 H26 116.90
C27 C26 H26 116.90
C26 C27 C21 116.9(5)
C26 C27 H27A 108.10
C21 C27 H27A 108.10
C26 C27 H27B 108.10
C21 C27 H27B 108.10
H27A C27 H27B 107.30
C113 C111 C112 105.8(10)
C113 C111 C114 108.1(8)
C112 C111 C114 111.3(9)
C113 C111 Si11 111.3(5)
C112 C111 Si11 110.2(7)
C114 C111 Si11 110.1(8)
C111 C112 H11A 109.50
C111 C112 H11B 109.50
H11A C112 H11B 109.50
C111 C112 H11C 109.50
H11A C112 H11C 109.50
H11B C112 H11C 109.50
C111 C113 H11D 109.50
C111 C113 H11E 109.50
H11D C113 H11E 109.50
C111 C113 H11F 109.50
H11D C113 H11F 109.50
H11E C113 H11F 109.50
C111 C114 H11G 109.50
C111 C114 H11H 109.50
H11G C114 H11H 109.50
C111 C114 H11I 109.50
H11G C114 H11I 109.50
H11H C114 H11I 109.50
Si11 C115 H11J 109.50
Si11 C115 H11K 109.50
H11J C115 H11K 109.50
Si11 C115 H11L 109.50
H11J C115 H11L 109.50
H11K C115 H11L 109.50
Si11 C116 H11M 109.50
Si11 C116 H11N 109.50
H11M C116 H11N 109.50
Si11 C116 H11O 109.50
H11M C116 H11O 109.50
H11N C116 H11O 109.50
C12 C121 H12A 109.50
C12 C121 H12B 109.50
H12A C121 H12B 109.50
C12 C121 H12C 109.50
H12A C121 H12C 109.50
H12B C121 H12C 109.50
C14 C141 H14A 109.50
C14 C141 H14B 109.50
H14A C141 H14B 109.50
C14 C141 H14C 109.50
H14A C141 H14C 109.50
H14B C141 H14C 109.50
C156 C151 C152 120.3(6)
C156 C151 S15 120.1(5)
C152 C151 S15 119.3(5)
C153 C152 C151 119.8(6)
C153 C152 H152 120.10
C151 C152 H152 120.10
C152 C153 C154 119.4(6)
C152 C153 H153 120.30
C154 C153 H153 120.30
C153 C154 C155 121.3(6)
C153 C154 H154 119.30
C155 C154 H154 119.30
C156 C155 C154 118.9(6)
C156 C155 H155 120.60
C154 C155 H155 120.60
C155 C156 C151 120.2(6)
C155 C156 H156 119.90
C151 C156 H156 119.90
C213 C211 C212 110.1(8)
C213 C211 C214 109.6(8)
C212 C211 C214 108.1(10)
C213 C211 Si21 110.0(8)
C212 C211 Si21 109.8(6)
C214 C211 Si21 109.2(7)
C211 C212 H21A 109.50
C211 C212 H21B 109.50
H21A C212 H21B 109.50
C211 C212 H21C 109.50
H21A C212 H21C 109.50
H21B C212 H21C 109.50
C211 C213 H21D 109.50
C211 C213 H21E 109.50
H21D C213 H21E 109.50
C211 C213 H21F 109.50
H21D C213 H21F 109.50
H21E C213 H21F 109.50
C211 C214 H21G 109.50
C211 C214 H21H 109.50
H21G C214 H21H 109.50
C211 C214 H21I 109.50
H21G C214 H21I 109.50
H21H C214 H21I 109.50
Si21 C215 H21J 109.50
Si21 C215 H21K 109.50
H21J C215 H21K 109.50
Si21 C215 H21L 109.50
H21J C215 H21L 109.50
H21K C215 H21L 109.50
Si21 C216 H21M 109.50
Si21 C216 H21N 109.50
H21M C216 H21N 109.50
Si21 C216 H21O 109.50
H21M C216 H21O 109.50
H21N C216 H21O 109.50
C22 C221 H22A 109.50
C22 C221 H22B 109.50
H22A C221 H22B 109.50
C22 C221 H22C 109.50
H22A C221 H22C 109.50
H22B C221 H22C 109.50
C24 C241 H24A 109.50
C24 C241 H24B 109.50
H24A C241 H24B 109.50
C24 C241 H24C 109.50
H24A C241 H24C 109.50
H24B C241 H24C 109.50
C252 C251 C256 121.7(6)
C252 C251 S25 118.0(5)
C256 C251 S25 120.3(5)
C251 C252 C253 118.9(6)
C251 C252 H252 120.60
C253 C252 H252 120.60
C254 C253 C252 119.2(7)
C254 C253 H253 120.40
C252 C253 H253 120.40
C255 C254 C253 121.0(6)
C255 C254 H254 119.50
C253 C254 H254 119.50
C254 C255 C256 122.0(7)
C254 C255 H255 119.00
C256 C255 H255 119.00
C255 C256 C251 117.2(6)
C255 C256 H256 121.40
C251 C256 H256 121.40

loop_
_geom_bond_atom_site_label_1
_geom_bond_atom_site_label_2
_geom_bond_distance
S15 O152 1.437(4)
S15 O151 1.445(4)
S15 C151 1.769(6)
S15 C15 1.781(6)
S25 O251 1.441(5)
S25 O252 1.450(4)
S25 C251 1.761(6)
S25 C25 1.774(5)
Si11 O111 1.640(5)
Si11 C116 1.839(8)
Si11 C115 1.841(8)
Si11 C111 1.842(9)
Si21 O21 1.639(5)
Si21 C211 1.864(10)
Si21 C215 1.865(8)
Si21 C216 1.882(9)
O21 C21 1.443(7)
O111 C11 1.420(7)
O131 C13 1.428(7)
O131 H131 0.8400
O231 C23 1.436(7)
O231 H231 0.8400
C11 C12 1.533(8)
C11 C17 1.547(8)
C11 H11 1.0000
C12 C121 1.537(8)
C12 C13 1.540(8)
C12 H12 1.0000
C13 C14 1.523(7)
C13 H13 1.0000
C14 C15 1.506(8)
C14 C141 1.521(8)
C14 H14 1.0000
C15 C16 1.344(8)
C16 C17 1.488(9)
C16 H16 0.9500
C17 H17A 0.9900
C17 H17B 0.9900
C21 C22 1.527(8)
C21 C27 1.543(8)
C21 H21 1.0000
C22 C23 1.526(8)
C22 C221 1.533(9)
C22 H22 1.0000
C23 C24 1.547(8)
C23 H23 1.0000
C24 C25 1.512(7)
C24 C241 1.551(8)
C24 H24 1.0000
C25 C26 1.327(8)
C26 C27 1.506(8)
C26 H26 0.9500
C27 H27A 0.9900
C27 H27B 0.9900
C111 C113 1.518(13)
C111 C112 1.533(16)
C111 C114 1.562(14)
C112 H11A 0.9800
C112 H11B 0.9800
C112 H11C 0.9800
C113 H11D 0.9800
C113 H11E 0.9800
C113 H11F 0.9800
C114 H11G 0.9800
C114 H11H 0.9800
C114 H11I 0.9800
C115 H11J 0.9800
C115 H11K 0.9800
C115 H11L 0.9800
C116 H11M 0.9800
C116 H11N 0.9800
C116 H11O 0.9800
C121 H12A 0.9800
C121 H12B 0.9800
C121 H12C 0.9800
C141 H14A 0.9800
C141 H14B 0.9800
C141 H14C 0.9800
C151 C156 1.375(8)
C151 C152 1.378(8)
C152 C153 1.366(9)
C152 H152 0.9500
C153 C154 1.373(10)
C153 H153 0.9500
C154 C155 1.375(10)
C154 H154 0.9500
C155 C156 1.370(9)
C155 H155 0.9500
C156 H156 0.9500
C211 C213 1.521(13)
C211 C212 1.531(12)
C211 C214 1.548(14)
C212 H21A 0.9800
C212 H21B 0.9800
C212 H21C 0.9800
C213 H21D 0.9800
C213 H21E 0.9800
C213 H21F 0.9800
C214 H21G 0.9800
C214 H21H 0.9800
C214 H21I 0.9800
C215 H21J 0.9800
C215 H21K 0.9800
C215 H21L 0.9800
C216 H21M 0.9800
C216 H21N 0.9800
C216 H21O 0.9800
C221 H22A 0.9800
C221 H22B 0.9800
C221 H22C 0.9800
C241 H24A 0.9800
C241 H24B 0.9800
C241 H24C 0.9800
C251 C252 1.386(8)
C251 C256 1.394(9)
C252 C253 1.411(9)
C252 H252 0.9500
C253 C254 1.365(11)
C253 H253 0.9500
C254 C255 1.361(11)
C254 H254 0.9500
C255 C256 1.386(11)
C255 H255 0.9500
C256 H256 0.9500

loop_
_geom_torsion_atom_site_label_1
_geom_torsion_atom_site_label_2
_geom_torsion_atom_site_label_3
_geom_torsion_atom_site_label_4
_geom_torsion
C211 Si21 O21 C21 -176.9(5)
C215 Si21 O21 C21 -54.4(6)
C216 Si21 O21 C21 65.0(6)
C116 Si11 O111 C11 -51.3(6)
C115 Si11 O111 C11 67.0(6)
C111 Si11 O111 C11 -173.2(5)
Si11 O111 C11 C12 -136.6(4)
Si11 O111 C11 C17 100.8(5)
O111 C11 C12 C121 53.7(6)
C17 C11 C12 C121 171.2(5)
O111 C11 C12 C13 177.6(4)
C17 C11 C12 C13 -64.9(6)
C11 C12 C13 O131 -53.1(6)
C121 C12 C13 O131 70.6(6)
C11 C12 C13 C14 71.8(6)
C121 C12 C13 C14 -164.5(5)
O131 C13 C14 C15 54.7(6)
C12 C13 C14 C15 -72.0(6)
O131 C13 C14 C141 -178.2(5)
C12 C13 C14 C141 55.0(6)
C141 C14 C15 C16 -78.4(7)
C13 C14 C15 C16 50.2(8)
C141 C14 C15 S15 92.3(5)
C13 C14 C15 S15 -139.1(4)
O152 S15 C15 C16 125.3(5)
O151 S15 C15 C16 -1.4(5)
C151 S15 C15 C16 -119.1(5)
O152 S15 C15 C14 -46.6(5)
O151 S15 C15 C14 -173.4(4)
C151 S15 C15 C14 68.9(5)
C14 C15 C16 C17 0.5(10)
S15 C15 C16 C17 -170.2(5)
C15 C16 C17 C11 -52.0(8)
O111 C11 C17 C16 -173.6(5)
C12 C11 C17 C16 67.5(7)
Si21 O21 C21 C22 -135.2(4)
Si21 O21 C21 C27 101.0(5)
O21 C21 C22 C23 176.9(5)
C27 C21 C22 C23 -65.3(6)
O21 C21 C22 C221 53.3(6)
C27 C21 C22 C221 171.1(5)
C21 C22 C23 O231 -52.4(6)
C221 C22 C23 O231 71.3(6)
C21 C22 C23 C24 70.0(6)
C221 C22 C23 C24 -166.3(5)
O231 C23 C24 C25 54.2(6)
C22 C23 C24 C25 -71.0(6)
O231 C23 C24 C241 -178.3(4)
C22 C23 C24 C241 56.5(6)
C23 C24 C25 C26 49.0(8)
C241 C24 C25 C26 -78.8(7)
C23 C24 C25 S25 -136.7(4)
C241 C24 C25 S25 95.5(5)
O251 S25 C25 C26 117.9(5)
O252 S25 C25 C26 -10.2(5)
C251 S25 C25 C26 -127.5(4)
O251 S25 C25 C24 -57.2(4)
O252 S25 C25 C24 174.7(4)
C251 S25 C25 C24 57.5(4)
C24 C25 C26 C27 3.4(10)
S25 C25 C26 C27 -170.9(5)
C25 C26 C27 C21 -54.6(8)
O21 C21 C27 C26 -171.7(5)
C22 C21 C27 C26 68.7(7)
O111 Si11 C111 C113 -58.7(8)
C116 Si11 C111 C113 179.8(7)
C115 Si11 C111 C113 60.3(9)
O111 Si11 C111 C112 58.3(8)
C116 Si11 C111 C112 -63.1(9)
C115 Si11 C111 C112 177.3(8)
O111 Si11 C111 C114 -178.6(7)
C116 Si11 C111 C114 60.0(9)
C115 Si11 C111 C114 -59.5(8)
O152 S15 C151 C156 13.7(5)
O151 S15 C151 C156 140.9(5)
C15 S15 C151 C156 -100.9(5)
O152 S15 C151 C152 -160.6(4)
O151 S15 C151 C152 -33.4(5)
C15 S15 C151 C152 84.8(5)
C156 C151 C152 C153 -1.3(8)
S15 C151 C152 C153 173.0(5)
C151 C152 C153 C154 0.2(9)
C152 C153 C154 C155 1.3(10)
C153 C154 C155 C156 -1.6(9)
C154 C155 C156 C151 0.5(9)
C152 C151 C156 C155 0.9(8)
S15 C151 C156 C155 -173.3(4)
O21 Si21 C211 C213 -177.4(6)
C215 Si21 C211 C213 60.6(8)
C216 Si21 C211 C213 -59.0(8)
O21 Si21 C211 C212 -56.0(8)
C215 Si21 C211 C212 -178.0(7)
C216 Si21 C211 C212 62.3(8)
O21 Si21 C211 C214 62.4(8)
C215 Si21 C211 C214 -59.6(9)
C216 Si21 C211 C214 -179.3(7)
O251 S25 C251 C252 4.4(5)
O252 S25 C251 C252 133.0(4)
C25 S25 C251 C252 -109.7(5)
O251 S25 C251 C256 -173.5(5)
O252 S25 C251 C256 -44.9(5)
C25 S25 C251 C256 72.5(5)
C256 C251 C252 C253 1.3(8)
S25 C251 C252 C253 -176.6(4)
C251 C252 C253 C254 -1.0(9)
C252 C253 C254 C255 0.4(10)
C253 C254 C255 C256 -0.2(11)
C254 C255 C256 C251 0.5(10)
C252 C251 C256 C255 -1.0(9)
S25 C251 C256 C255 176.8(5)
